data_7062449
loop_
_publ_author_name
'Ermakova, Ekaterina A.'
'Golubeva, Yuliya A.'
'Smirnova, Ksenia S.'
'Klyushova, Lyubov S.'
'Berezin, Alexey S.'
'Fetisov, Leonid N.'
'Svyatogorova, Alexandra E.'
'Andros, Natalia O.'
'Zubenko, Alexander A.'
'Lider, Elizaveta V.'

_publ_section_title
;
 Cytotoxic mixed-ligand copper(ii) complexes with 1H-tetrazole-5-acetic
 acid and oligopyridine derivatives
;
_journal_issue 19
_journal_name_full 'New Journal of Chemistry'
_journal_page_first 9472
_journal_page_last 9482
_journal_paper_doi 10.1039/D3NJ00568B
_journal_volume 47
_journal_year 2023
_chemical_formula_moiety 'C15 H14 Cu N6 O2'
_chemical_formula_sum 'C15 H14 Cu N6 O2'
_chemical_formula_weight 373.86
_space_group_crystal_system monoclinic
_space_group_IT_number 14
_space_group_name_Hall '-P 2ybc'
_space_group_name_H-M_alt 'P 1 21/c 1'
_atom_sites_solution_hydrogens geom
_atom_sites_solution_primary dual
_audit_creation_date 2023-01-11
_audit_creation_method
;
Olex2 1.5
(compiled 2021.12.09 svn.r5202d8cf for OlexSys, GUI svn.r6439)
;
_audit_update_record
;
2023-01-17 deposited with the CCDC.	2023-04-20 downloaded from the CCDC.
;
_cell_angle_alpha 90
_cell_angle_beta 106.210(2)
_cell_angle_gamma 90
_cell_formula_units_Z 4
_cell_length_a 11.1628(6)
_cell_length_b 18.0968(10)
_cell_length_c 7.7861(4)
_cell_measurement_reflns_used 5527
_cell_measurement_temperature 150.0
_cell_measurement_theta_max 27.03
_cell_measurement_theta_min 2.21
_cell_volume 1510.35(14)
_computing_molecular_graphics 'Olex2 1.5 (Dolomanov et al., 2009)'
_computing_publication_material 'Olex2 1.5 (Dolomanov et al., 2009)'
_computing_structure_refinement 'SHELXL 2014/7 (Sheldrick, 2015)'
_computing_structure_solution 'SHELXT 2014/5 (Sheldrick, 2014)'
_diffrn_ambient_temperature 150.0
_diffrn_measured_fraction_theta_full 0.999
_diffrn_measured_fraction_theta_max 0.998
_diffrn_measurement_device_type 'Bruker APEX-II CCD'
_diffrn_measurement_method '\f and \w scans'
_diffrn_radiation_type MoK\a
_diffrn_radiation_wavelength 0.71073
_diffrn_reflns_av_R_equivalents 0.0517
_diffrn_reflns_av_unetI/netI 0.0405
_diffrn_reflns_Laue_measured_fraction_full 0.999
_diffrn_reflns_Laue_measured_fraction_max 0.998
_diffrn_reflns_limit_h_max 14
_diffrn_reflns_limit_h_min -13
_diffrn_reflns_limit_k_max 23
_diffrn_reflns_limit_k_min -23
_diffrn_reflns_limit_l_max 9
_diffrn_reflns_limit_l_min -9
_diffrn_reflns_number 16480
_diffrn_reflns_point_group_measured_fraction_full 0.999
_diffrn_reflns_point_group_measured_fraction_max 0.998
_diffrn_reflns_theta_full 25.242
_diffrn_reflns_theta_max 27.123
_diffrn_reflns_theta_min 2.208
_diffrn_source_current 1.4
_diffrn_source_power 0.07
_diffrn_source_voltage 50.0
_diffrn_standards_number 0
_exptl_absorpt_coefficient_mu 1.468
_exptl_absorpt_correction_T_max 0.7455
_exptl_absorpt_correction_T_min 0.6649
_exptl_absorpt_correction_type multi-scan
_exptl_absorpt_process_details
;
SADABS-2016/2 (Bruker,2016/2) was used for absorption correction.
wR2(int) was 0.0818 before and 0.0541 after correction.
The Ratio of minimum to maximum transmission is 0.8919.
The \l/2 correction factor is Not present.
;
_exptl_crystal_colour blue
_exptl_crystal_colour_primary blue
_exptl_crystal_density_diffrn 1.644
_exptl_crystal_description plate
_exptl_crystal_F_000 764
_exptl_crystal_size_max 0.14
_exptl_crystal_size_mid 0.09
_exptl_crystal_size_min 0.05
_refine_diff_density_max 0.437
_refine_diff_density_min -0.445
_refine_diff_density_rms 0.094
_refine_ls_extinction_method none
_refine_ls_goodness_of_fit_ref 1.041
_refine_ls_hydrogen_treatment constr
_refine_ls_matrix_type full
_refine_ls_number_parameters 219
_refine_ls_number_reflns 3319
_refine_ls_number_restraints 0
_refine_ls_restrained_S_all 1.041
_refine_ls_R_factor_all 0.0524
_refine_ls_R_factor_gt 0.0411
_refine_ls_shift/su_max 0.001
_refine_ls_shift/su_mean 0.000
_refine_ls_structure_factor_coef Fsqd
_refine_ls_weighting_details 'w=1/[\s^2^(Fo^2^)+(0.0268P)^2^+2.7638P] where P=(Fo^2^+2Fc^2^)/3'
_refine_ls_weighting_scheme calc
_refine_ls_wR_factor_gt 0.0847
_refine_ls_wR_factor_ref 0.0890
_reflns_Friedel_coverage 0.000
_reflns_number_gt 2786
_reflns_number_total 3319
_reflns_threshold_expression 'I > 2\s(I)'
_cod_data_source_file d3nj00568b2.cif
_cod_data_source_block tza-61
_cod_depositor_comments 'Adding full bibliography for 7062447--7062454.cif.'
_cod_database_code 7062449
_shelx_shelxl_version_number 2014/7
_shelx_space_group_comment
;
The symmetry employed for this shelxl refinement is uniquely defined
by the following loop, which should always be used as a source of
symmetry information in preference to the above space-group names.
They are only intended as comments.
;
_shelx_estimated_absorpt_t_max 0.930
_shelx_estimated_absorpt_t_min 0.821
_olex2_refinement_description
;
1. Fixed Uiso
 At 1.2 times of:
  All C(H) groups, All C(H,H) groups
 At 1.5 times of:
  All C(H,H,H) groups
2.a Secondary CH2 refined with riding coordinates:
 C2(H2A,H2B)
2.b Aromatic/amide H refined with riding coordinates:
 C4(H4), C11(H11), C8(H8), C14(H14), C15(H15), C5(H5)
2.c Idealised Me refined as rotating group:
 C13(H13A,H13B,H13C), C7(H7A,H7B,H7C)
;
_olex2_submission_special_instructions 'No special instructions were received'

loop_
_space_group_symop_operation_xyz
'x, y, z'
'-x, y+1/2, -z+1/2'
'-x, -y, -z'
'x, -y-1/2, z-1/2'

loop_
_atom_site_label
_atom_site_type_symbol
_atom_site_fract_x
_atom_site_fract_y
_atom_site_fract_z
_atom_site_U_iso_or_equiv
_atom_site_adp_type
_atom_site_occupancy
_atom_site_site_symmetry_order
_atom_site_calc_flag
_atom_site_refinement_flags_posn
_atom_site_refinement_flags_adp
_atom_site_refinement_flags_occupancy
_atom_site_disorder_assembly
_atom_site_disorder_group
Cu1 Cu 0.30728(3) 0.38090(2) 0.32145(5) 0.01721(11) Uani 1 1 d . . . . .
O1 O 0.13376(19) 0.36857(11) 0.3219(3) 0.0253(5) Uani 1 1 d . . . . .
N5 N 0.2667(2) 0.48414(12) 0.2270(3) 0.0187(5) Uani 1 1 d . . . . .
N6 N 0.4812(2) 0.41828(12) 0.3437(3) 0.0169(5) Uani 1 1 d . . . . .
O2 O -0.0274(2) 0.33963(14) 0.4197(4) 0.0419(6) Uani 1 1 d . . . . .
N1 N 0.3492(2) 0.28683(13) 0.4532(3) 0.0212(5) Uani 1 1 d . . . . .
N4 N 0.3080(2) 0.18169(13) 0.5647(3) 0.0209(5) Uani 1 1 d . . . . .
N3 N 0.4086(2) 0.17343(13) 0.5025(3) 0.0246(5) Uani 1 1 d . . . . .
N2 N 0.4329(2) 0.23581(14) 0.4347(4) 0.0262(6) Uani 1 1 d . . . . .
C4 C 0.1533(3) 0.51558(16) 0.1815(4) 0.0241(6) Uani 1 1 d . . . . .
H4 H 0.0845 0.4885 0.1979 0.029 Uiso 1 1 calc R U . . .
C11 C 0.5969(3) 0.51353(16) 0.2486(4) 0.0208(6) Uani 1 1 d . . . . .
H11 H 0.5974 0.5601 0.1923 0.025 Uiso 1 1 calc R U . . .
C10 C 0.4858(3) 0.48473(15) 0.2664(4) 0.0172(5) Uani 1 1 d . . . . .
C12 C 0.7073(3) 0.47438(16) 0.3128(4) 0.0204(6) Uani 1 1 d . . . . .
C9 C 0.3643(3) 0.52276(15) 0.2042(4) 0.0174(6) Uani 1 1 d . . . . .
C8 C 0.3498(3) 0.59331(15) 0.1320(4) 0.0218(6) Uani 1 1 d . . . . .
H8 H 0.4200 0.6192 0.1166 0.026 Uiso 1 1 calc R U . . .
C3 C 0.0832(3) 0.33463(16) 0.4281(4) 0.0250(6) Uani 1 1 d . . . . .
C6 C 0.2325(3) 0.62631(16) 0.0821(4) 0.0258(6) Uani 1 1 d . . . . .
C14 C 0.7016(3) 0.40639(16) 0.3925(4) 0.0233(6) Uani 1 1 d . . . . .
H14 H 0.7751 0.3779 0.4375 0.028 Uiso 1 1 calc R U . . .
C1 C 0.2741(3) 0.25173(15) 0.5332(4) 0.0206(6) Uani 1 1 d . . . . .
C13 C 0.8298(3) 0.50460(17) 0.2972(4) 0.0271(7) Uani 1 1 d . . . . .
H13A H 0.8142 0.5395 0.1971 0.041 Uiso 1 1 calc R U . . .
H13B H 0.8818 0.4639 0.2761 0.041 Uiso 1 1 calc R U . . .
H13C H 0.8730 0.5301 0.4083 0.041 Uiso 1 1 calc R U . . .
C2 C 0.1659(3) 0.28738(17) 0.5772(4) 0.0248(6) Uani 1 1 d . . . . .
H2A H 0.1978 0.3189 0.6842 0.030 Uiso 1 1 calc R U . . .
H2B H 0.1138 0.2483 0.6088 0.030 Uiso 1 1 calc R U . . .
C15 C 0.5879(3) 0.38050(16) 0.4059(4) 0.0222(6) Uani 1 1 d . . . . .
H15 H 0.5853 0.3340 0.4614 0.027 Uiso 1 1 calc R U . . .
C5 C 0.1335(3) 0.58626(16) 0.1115(4) 0.0268(7) Uani 1 1 d . . . . .
H5 H 0.0525 0.6074 0.0835 0.032 Uiso 1 1 calc R U . . .
C7 C 0.2136(3) 0.70168(17) -0.0011(5) 0.0374(8) Uani 1 1 d . . . . .
H7A H 0.2949 0.7236 0.0044 0.056 Uiso 1 1 calc R U . . .
H7B H 0.1696 0.7331 0.0641 0.056 Uiso 1 1 calc R U . . .
H7C H 0.1640 0.6976 -0.1263 0.056 Uiso 1 1 calc R U . . .

loop_
_atom_site_aniso_label
_atom_site_aniso_U_11
_atom_site_aniso_U_22
_atom_site_aniso_U_33
_atom_site_aniso_U_23
_atom_site_aniso_U_13
_atom_site_aniso_U_12
Cu1 0.01660(17) 0.01441(17) 0.02224(18) 0.00187(14) 0.00813(13) 0.00121(14)
O1 0.0219(10) 0.0246(11) 0.0309(11) 0.0063(9) 0.0097(9) 0.0018(9)
N5 0.0179(12) 0.0157(11) 0.0228(12) -0.0025(10) 0.0061(10) 0.0003(9)
N6 0.0167(11) 0.0156(11) 0.0192(11) -0.0017(9) 0.0061(9) 0.0022(9)
O2 0.0214(12) 0.0487(15) 0.0597(16) 0.0219(13) 0.0178(11) 0.0066(11)
N1 0.0229(13) 0.0173(11) 0.0249(13) 0.0003(10) 0.0090(10) 0.0021(10)
N4 0.0247(13) 0.0182(12) 0.0220(12) 0.0031(10) 0.0102(10) 0.0037(10)
N3 0.0291(14) 0.0212(12) 0.0282(13) 0.0027(11) 0.0158(11) 0.0048(11)
N2 0.0238(13) 0.0244(13) 0.0339(15) 0.0043(11) 0.0140(11) 0.0057(11)
C4 0.0177(14) 0.0230(15) 0.0316(16) 0.0014(13) 0.0072(12) 0.0007(12)
C11 0.0227(14) 0.0178(14) 0.0237(15) -0.0003(12) 0.0095(12) -0.0008(11)
C10 0.0191(13) 0.0147(13) 0.0182(13) -0.0037(11) 0.0061(11) 0.0009(11)
C12 0.0177(14) 0.0214(14) 0.0229(14) -0.0081(12) 0.0068(11) -0.0014(11)
C9 0.0182(14) 0.0193(13) 0.0160(13) -0.0016(11) 0.0074(11) 0.0008(11)
C8 0.0204(14) 0.0186(13) 0.0275(15) 0.0009(12) 0.0085(12) -0.0006(11)
C3 0.0232(15) 0.0222(15) 0.0320(16) -0.0021(13) 0.0120(13) -0.0013(12)
C6 0.0272(16) 0.0186(14) 0.0311(16) 0.0007(13) 0.0074(13) 0.0022(12)
C14 0.0191(14) 0.0208(14) 0.0292(16) -0.0043(13) 0.0056(12) 0.0021(12)
C1 0.0227(15) 0.0196(14) 0.0197(14) 0.0012(12) 0.0063(11) 0.0010(12)
C13 0.0194(15) 0.0254(15) 0.0382(18) -0.0023(14) 0.0108(13) -0.0013(12)
C2 0.0274(16) 0.0235(15) 0.0272(16) 0.0018(13) 0.0140(13) 0.0029(13)
C15 0.0233(14) 0.0169(13) 0.0258(15) 0.0020(12) 0.0056(12) 0.0039(12)
C5 0.0185(14) 0.0224(15) 0.0380(18) 0.0019(14) 0.0055(13) 0.0040(12)
C7 0.0311(18) 0.0238(16) 0.056(2) 0.0136(16) 0.0111(17) 0.0055(14)

loop_
_atom_type_symbol
_atom_type_description
_atom_type_scat_dispersion_real
_atom_type_scat_dispersion_imag
_atom_type_scat_source
C C 0.0033 0.0016 'International Tables Vol C Tables 4.2.6.8 and 6.1.1.4'
H H 0.0000 0.0000 'International Tables Vol C Tables 4.2.6.8 and 6.1.1.4'
Cu Cu 0.3201 1.2651 'International Tables Vol C Tables 4.2.6.8 and 6.1.1.4'
N N 0.0061 0.0033 'International Tables Vol C Tables 4.2.6.8 and 6.1.1.4'
O O 0.0106 0.0060 'International Tables Vol C Tables 4.2.6.8 and 6.1.1.4'

loop_
_geom_angle_atom_site_label_1
_geom_angle_atom_site_label_2
_geom_angle_atom_site_label_3
_geom_angle
_geom_angle_site_symmetry_1
_geom_angle_site_symmetry_3
_geom_angle_publ_flag
O1 Cu1 N5 89.11(9) . . ?
O1 Cu1 N6 166.06(9) . . ?
O1 Cu1 N1 89.52(9) . . ?
O1 Cu1 N4 100.93(9) . 4_565 ?
N5 Cu1 N6 80.41(9) . . ?
N5 Cu1 N4 101.21(9) . 4_565 ?
N6 Cu1 N4 90.17(9) . 4_565 ?
N1 Cu1 N5 170.55(10) . . ?
N1 Cu1 N6 99.31(10) . . ?
N1 Cu1 N4 88.23(9) . 4_565 ?
C3 O1 Cu1 132.3(2) . . ?
C4 N5 Cu1 126.1(2) . . ?
C4 N5 C9 118.9(2) . . ?
C9 N5 Cu1 114.93(18) . . ?
C10 N6 Cu1 114.53(18) . . ?
C15 N6 Cu1 126.59(19) . . ?
C15 N6 C10 118.3(2) . . ?
N2 N1 Cu1 127.22(19) . . ?
C1 N1 Cu1 124.3(2) . . ?
C1 N1 N2 105.5(2) . . ?
N3 N4 Cu1 117.54(17) . 4_566 ?
C1 N4 Cu1 124.15(19) . 4_566 ?
C1 N4 N3 105.2(2) . . ?
N2 N3 N4 109.7(2) . . ?
N3 N2 N1 108.7(2) . . ?
N5 C4 H4 119.0 . . ?
N5 C4 C5 122.1(3) . . ?
C5 C4 H4 119.0 . . ?
C10 C11 H11 120.0 . . ?
C10 C11 C12 120.0(3) . . ?
C12 C11 H11 120.0 . . ?
N6 C10 C11 121.6(3) . . ?
N6 C10 C9 114.5(2) . . ?
C11 C10 C9 123.8(2) . . ?
C11 C12 C13 121.3(3) . . ?
C14 C12 C11 117.8(3) . . ?
C14 C12 C13 120.9(3) . . ?
N5 C9 C10 114.7(2) . . ?
N5 C9 C8 121.6(3) . . ?
C8 C9 C10 123.7(3) . . ?
C9 C8 H8 119.9 . . ?
C9 C8 C6 120.2(3) . . ?
C6 C8 H8 119.9 . . ?
O1 C3 C2 118.5(3) . . ?
O2 C3 O1 123.5(3) . . ?
O2 C3 C2 118.0(3) . . ?
C8 C6 C5 117.3(3) . . ?
C8 C6 C7 121.2(3) . . ?
C5 C6 C7 121.5(3) . . ?
C12 C14 H14 120.3 . . ?
C15 C14 C12 119.4(3) . . ?
C15 C14 H14 120.3 . . ?
N1 C1 C2 123.7(3) . . ?
N4 C1 N1 110.9(3) . . ?
N4 C1 C2 125.4(3) . . ?
C12 C13 H13A 109.5 . . ?
C12 C13 H13B 109.5 . . ?
C12 C13 H13C 109.5 . . ?
H13A C13 H13B 109.5 . . ?
H13A C13 H13C 109.5 . . ?
H13B C13 H13C 109.5 . . ?
C3 C2 H2A 108.5 . . ?
C3 C2 H2B 108.5 . . ?
C1 C2 C3 115.1(2) . . ?
C1 C2 H2A 108.5 . . ?
C1 C2 H2B 108.5 . . ?
H2A C2 H2B 107.5 . . ?
N6 C15 C14 122.7(3) . . ?
N6 C15 H15 118.6 . . ?
C14 C15 H15 118.6 . . ?
C4 C5 C6 119.9(3) . . ?
C4 C5 H5 120.0 . . ?
C6 C5 H5 120.0 . . ?
C6 C7 H7A 109.5 . . ?
C6 C7 H7B 109.5 . . ?
C6 C7 H7C 109.5 . . ?
H7A C7 H7B 109.5 . . ?
H7A C7 H7C 109.5 . . ?
H7B C7 H7C 109.5 . . ?

loop_
_geom_bond_atom_site_label_1
_geom_bond_atom_site_label_2
_geom_bond_distance
_geom_bond_site_symmetry_2
_geom_bond_publ_flag
Cu1 O1 1.951(2) . ?
Cu1 N5 2.013(2) . ?
Cu1 N6 2.018(2) . ?
Cu1 N1 1.975(2) . ?
Cu1 N4 2.300(2) 4_565 ?
O1 C3 1.280(3) . ?
N5 C4 1.341(4) . ?
N5 C9 1.347(3) . ?
N6 C10 1.352(3) . ?
N6 C15 1.340(4) . ?
O2 C3 1.221(4) . ?
N1 N2 1.350(3) . ?
N1 C1 1.337(4) . ?
N4 Cu1 2.300(2) 4_566 ?
N4 N3 1.350(3) . ?
N4 C1 1.326(4) . ?
N3 N2 1.306(3) . ?
C4 H4 0.9500 . ?
C4 C5 1.384(4) . ?
C11 H11 0.9500 . ?
C11 C10 1.387(4) . ?
C11 C12 1.388(4) . ?
C10 C9 1.477(4) . ?
C12 C14 1.387(4) . ?
C12 C13 1.509(4) . ?
C9 C8 1.386(4) . ?
C8 H8 0.9500 . ?
C8 C6 1.392(4) . ?
C3 C2 1.527(4) . ?
C6 C5 1.392(4) . ?
C6 C7 1.500(4) . ?
C14 H14 0.9500 . ?
C14 C15 1.384(4) . ?
C1 C2 1.491(4) . ?
C13 H13A 0.9800 . ?
C13 H13B 0.9800 . ?
C13 H13C 0.9800 . ?
C2 H2A 0.9900 . ?
C2 H2B 0.9900 . ?
C15 H15 0.9500 . ?
C5 H5 0.9500 . ?
C7 H7A 0.9800 . ?
C7 H7B 0.9800 . ?
C7 H7C 0.9800 . ?

loop_
_geom_torsion_atom_site_label_1
_geom_torsion_atom_site_label_2
_geom_torsion_atom_site_label_3
_geom_torsion_atom_site_label_4
_geom_torsion
_geom_torsion_site_symmetry_1
_geom_torsion_site_symmetry_2
_geom_torsion_site_symmetry_3
_geom_torsion_site_symmetry_4
_geom_torsion_publ_flag
Cu1 O1 C3 O2 171.2(2) . . . . ?
Cu1 O1 C3 C2 -6.7(4) . . . . ?
Cu1 N5 C4 C5 -177.7(2) . . . . ?
Cu1 N5 C9 C10 -4.8(3) . . . . ?
Cu1 N5 C9 C8 176.9(2) . . . . ?
Cu1 N6 C10 C11 -171.2(2) . . . . ?
Cu1 N6 C10 C9 8.7(3) . . . . ?
Cu1 N6 C15 C14 170.3(2) . . . . ?
Cu1 N1 N2 N3 -161.5(2) . . . . ?
Cu1 N1 C1 N4 161.73(19) . . . . ?
Cu1 N1 C1 C2 -17.3(4) . . . . ?
Cu1 N4 N3 N2 -143.7(2) 4_566 . . . ?
Cu1 N4 C1 N1 140.2(2) 4_566 . . . ?
Cu1 N4 C1 C2 -40.8(4) 4_566 . . . ?
O1 C3 C2 C1 -32.0(4) . . . . ?
N5 C4 C5 C6 1.6(5) . . . . ?
N5 C9 C8 C6 0.5(4) . . . . ?
N6 C10 C9 N5 -2.7(3) . . . . ?
N6 C10 C9 C8 175.7(3) . . . . ?
O2 C3 C2 C1 150.0(3) . . . . ?
N1 C1 C2 C3 45.1(4) . . . . ?
N4 N3 N2 N1 0.8(3) . . . . ?
N4 C1 C2 C3 -133.8(3) . . . . ?
N3 N4 C1 N1 0.4(3) . . . . ?
N3 N4 C1 C2 179.4(3) . . . . ?
N2 N1 C1 N4 0.0(3) . . . . ?
N2 N1 C1 C2 -179.0(3) . . . . ?
C4 N5 C9 C10 177.1(2) . . . . ?
C4 N5 C9 C8 -1.3(4) . . . . ?
C11 C10 C9 N5 177.2(3) . . . . ?
C11 C10 C9 C8 -4.4(4) . . . . ?
C11 C12 C14 C15 -0.3(4) . . . . ?
C10 N6 C15 C14 -0.7(4) . . . . ?
C10 C11 C12 C14 0.5(4) . . . . ?
C10 C11 C12 C13 -179.3(3) . . . . ?
C10 C9 C8 C6 -177.8(3) . . . . ?
C12 C11 C10 N6 -0.8(4) . . . . ?
C12 C11 C10 C9 179.3(3) . . . . ?
C12 C14 C15 N6 0.4(4) . . . . ?
C9 N5 C4 C5 0.2(4) . . . . ?
C9 C8 C6 C5 1.3(4) . . . . ?
C9 C8 C6 C7 -178.2(3) . . . . ?
C8 C6 C5 C4 -2.3(5) . . . . ?
C1 N1 N2 N3 -0.5(3) . . . . ?
C1 N4 N3 N2 -0.7(3) . . . . ?
C13 C12 C14 C15 179.5(3) . . . . ?
C15 N6 C10 C11 0.9(4) . . . . ?
C15 N6 C10 C9 -179.2(2) . . . . ?
C7 C6 C5 C4 177.2(3) . . . . ?
